data_4033640
loop_
_publ_author_name
'Zatsikha, Yuriy V.'
'Shamova, Liliya I.'
'Blesener, Tanner S.'
'Kuzmin, Ilya A.'
'Germanov, Yaroslaw V.'
'Herbert, David E.'
'Nemykin, Victor N.'

_publ_section_title
;
 Development of a Class of Easily Scalable, Electron-Deficient,
 Core-Extended Benzo-Fused Azadipyrromethene Derivatives
 (&quot;MB-DIPY&quot;).
;
_journal_name_full 'The Journal of organic chemistry'
_journal_paper_doi 10.1021/acs.joc.9b02074
_journal_year 2019
_chemical_formula_sum 'C14 H12 N2 O2 S'
_chemical_formula_weight 272.32
_space_group_crystal_system monoclinic
_space_group_IT_number 14
_space_group_name_Hall '-P 2ybc'
_space_group_name_H-M_alt 'P 1 21/c 1'
_symmetry_space_group_name_Hall '-P 2ybc'
_symmetry_space_group_name_H-M 'P 1 21/c 1'
_atom_sites_solution_hydrogens mixed
_audit_creation_method SHELXL-2017/1
_cell_angle_alpha 90
_cell_angle_beta 95.153(4)
_cell_angle_gamma 90
_cell_formula_units_Z 4
_cell_length_a 5.1907(11)
_cell_length_b 15.181(3)
_cell_length_c 16.105(3)
_cell_measurement_reflns_used 8587
_cell_measurement_temperature 150(2)
_cell_measurement_theta_max 27.33
_cell_measurement_theta_min 2.68
_cell_volume 1263.9(4)
_computing_cell_refinement 'Bruker SAINT'
_computing_data_collection 'Bruker APEX3'
_computing_data_reduction 'Bruker SAINT'
_computing_molecular_graphics 'Bruker SHELXTL'
_computing_publication_material 'Bruker SHELXTL'
_computing_structure_refinement 'SHELXL-2017/1 (Sheldrick, 2017)'
_computing_structure_solution 'SHELXS-97 (Sheldrick 2008)'
_diffrn_ambient_temperature 150(2)
_diffrn_measured_fraction_theta_full 0.999
_diffrn_measured_fraction_theta_max 0.998
_diffrn_measurement_device_type 'Bruker D8 QUEST ECO CMOS'
_diffrn_measurement_method '\f and \w scans'
_diffrn_radiation_type MoK\a
_diffrn_radiation_wavelength 0.71073
_diffrn_reflns_av_R_equivalents 0.0524
_diffrn_reflns_av_unetI/netI 0.0249
_diffrn_reflns_Laue_measured_fraction_full 0.999
_diffrn_reflns_Laue_measured_fraction_max 0.998
_diffrn_reflns_limit_h_max 6
_diffrn_reflns_limit_h_min -6
_diffrn_reflns_limit_k_max 19
_diffrn_reflns_limit_k_min -19
_diffrn_reflns_limit_l_max 20
_diffrn_reflns_limit_l_min -20
_diffrn_reflns_number 28479
_diffrn_reflns_point_group_measured_fraction_full 0.999
_diffrn_reflns_point_group_measured_fraction_max 0.998
_diffrn_reflns.reduction_process narrow--frame

_diffrn_reflns_theta_full 25.242
_diffrn_reflns_theta_max 27.457
_diffrn_reflns_theta_min 2.683
_diffrn_source 'fine-focus tube'
_exptl_absorpt_coefficient_mu 0.255
_exptl_absorpt_correction_T_max 0.7456
_exptl_absorpt_correction_T_min 0.6726
_exptl_absorpt_correction_type multi-scan
_exptl_absorpt_process_details 'SADABS V2014/5 (Bruker AXS Inc.)'
_exptl_crystal_colour red
_exptl_crystal_density_diffrn 1.431
_exptl_crystal_description block
_exptl_crystal_F_000 568
_exptl_crystal_size_max 0.143
_exptl_crystal_size_mid 0.092
_exptl_crystal_size_min 0.091
_refine_diff_density_max 0.390
_refine_diff_density_min -0.248
_refine_diff_density_rms 0.055
_refine_ls_extinction_method none
_refine_ls_goodness_of_fit_ref 1.072
_refine_ls_hydrogen_treatment mixed
_refine_ls_matrix_type full
_refine_ls_number_parameters 185
_refine_ls_number_reflns 2883
_refine_ls_number_restraints 0
_refine_ls_restrained_S_all 1.072
_refine_ls_R_factor_all 0.0599
_refine_ls_R_factor_gt 0.0442
_refine_ls_shift/su_max 0.000
_refine_ls_shift/su_mean 0.000
_refine_ls_structure_factor_coef Fsqd
_refine_ls_weighting_details 'w=1/[\s^2^(Fo^2^)+(0.0484P)^2^+0.8843P] where P=(Fo^2^+2Fc^2^)/3'
_refine_ls_weighting_scheme calc
_refine_ls_wR_factor_gt 0.1016
_refine_ls_wR_factor_ref 0.1097
_reflns_Friedel_coverage 0.000
_reflns_number_gt 2348
_reflns_number_total 2883
_reflns_threshold_expression 'I > 2\s(I)'
_cod_data_source_file jo9b02074_si_002.cif
_cod_data_source_block 3c
_cod_original_cell_volume 1264.0(4)
_cod_database_code 4033640
_shelx_shelxl_version_number 2017/1
_shelx_space_group_comment
; 
The symmetry employed for this shelxl refinement is uniquely defined 
by the following loop, which should always be used as a source of 
symmetry information in preference to the above space-group names. 
They are only intended as comments. 
;
_shelx_estimated_absorpt_t_min 0.964
_shelx_estimated_absorpt_t_max 0.977

loop_
_space_group_symop_operation_xyz
'x, y, z'
'-x, y+1/2, -z+1/2'
'-x, -y, -z'
'x, -y-1/2, z-1/2'

loop_
_atom_site_label
_atom_site_type_symbol
_atom_site_fract_x
_atom_site_fract_y
_atom_site_fract_z
_atom_site_U_iso_or_equiv
_atom_site_adp_type
_atom_site_occupancy
_atom_site_site_symmetry_order
_atom_site_calc_flag
_atom_site_refinement_flags_posn
_atom_site_refinement_flags_adp
_atom_site_refinement_flags_occupancy
_atom_site_disorder_assembly
_atom_site_disorder_group
C1 C -0.1573(4) 0.61980(12) 0.53789(12) 0.0246(4) Uani 1 1 d . . . . .
C2 C -0.2643(3) 0.69983(11) 0.57379(11) 0.0197(4) Uani 1 1 d . . . . .
C3 C -0.4742(3) 0.75122(12) 0.54610(11) 0.0216(4) Uani 1 1 d . . . . .
H3 H -0.579892 0.736589 0.496798 0.026 Uiso 1 1 calc R U . . .
C4 C -0.5252(3) 0.82494(12) 0.59278(12) 0.0242(4) Uani 1 1 d . . . . .
H4 H -0.668733 0.861385 0.575323 0.029 Uiso 1 1 calc R U . . .
C5 C -0.3691(4) 0.84636(12) 0.66494(12) 0.0248(4) Uani 1 1 d . . . . .
H5 H -0.408496 0.897159 0.695850 0.030 Uiso 1 1 calc R U . . .
C6 C -0.1574(3) 0.79496(11) 0.69253(11) 0.0219(4) Uani 1 1 d . . . . .
H6 H -0.050411 0.809782 0.741503 0.026 Uiso 1 1 calc R U . . .
C7 C -0.1081(3) 0.72113(11) 0.64579(11) 0.0182(3) Uani 1 1 d . . . . .
C8 C 0.0956(3) 0.65383(11) 0.65807(11) 0.0190(4) Uani 1 1 d . . . . .
C9 C 0.2835(3) 0.65153(11) 0.72209(11) 0.0197(4) Uani 1 1 d . . . . .
H9 H 0.288482 0.697522 0.762205 0.024 Uiso 1 1 calc R U . . .
C10 C 0.4766(3) 0.58309(11) 0.73274(11) 0.0201(4) Uani 1 1 d . . . . .
C11 C 0.6733(3) 0.59007(12) 0.80412(11) 0.0214(4) Uani 1 1 d . . . . .
C13 C 0.9378(4) 0.63785(17) 0.92004(14) 0.0414(6) Uani 1 1 d . . . . .
H13 H 1.005057 0.675566 0.963815 0.050 Uiso 1 1 calc R U . A 1
C14 C 1.0453(4) 0.55885(16) 0.90440(13) 0.0349(5) Uani 1 1 d . . . . .
H14 H 1.191325 0.535265 0.936705 0.042 Uiso 1 1 calc R U . B 1
N1 N -0.2233(4) 0.57808(13) 0.47050(12) 0.0378(5) Uani 1 1 d . . . . .
H1 H -0.371(5) 0.6020(17) 0.4471(16) 0.045 Uiso 1 1 d . U . . .
N2 N 0.0552(3) 0.59674(10) 0.59222(10) 0.0237(3) Uani 1 1 d . . . . .
H2 H 0.142(4) 0.5494(16) 0.5856(13) 0.028 Uiso 1 1 d . U . . .
O1 O 0.4797(3) 0.51943(9) 0.68460(9) 0.0284(3) Uani 1 1 d . . . . .
S1A S 0.89316(10) 0.50721(3) 0.82200(3) 0.02475(18) Uani 0.854(3) 1 d . . P C 1
C12A C 0.7114(3) 0.66010(12) 0.86446(10) 0.0438(6) Uani 0.854(3) 1 d . . P C 1
H12A H 0.607564 0.711353 0.867300 0.053 Uiso 0.854(3) 1 calc R U P C 1
C12B C 0.89316(10) 0.50721(3) 0.82200(3) 0.02475(18) Uani 0.146(3) 1 d . . P C 2
H12B H 0.919474 0.452527 0.795354 0.030 Uiso 0.146(3) 1 calc R U P C 2
S1B S 0.7114(3) 0.66010(12) 0.86446(10) 0.0438(6) Uani 0.146(3) 1 d . . P C 2
O2 O 0.7628(3) 0.37280(11) 0.63140(10) 0.0403(4) Uani 1 1 d . . . . .
H1O H 0.694(5) 0.4186(19) 0.6551(17) 0.048 Uiso 1 1 d . U . . .
H2O H 0.901(5) 0.3940(17) 0.6038(17) 0.048 Uiso 1 1 d . U . . .

loop_
_atom_site_aniso_label
_atom_site_aniso_U_11
_atom_site_aniso_U_22
_atom_site_aniso_U_33
_atom_site_aniso_U_23
_atom_site_aniso_U_13
_atom_site_aniso_U_12
C1 0.0224(9) 0.0251(9) 0.0250(9) -0.0029(7) -0.0044(7) 0.0048(7)
C2 0.0198(8) 0.0191(8) 0.0200(8) 0.0005(7) -0.0002(7) -0.0001(7)
C3 0.0210(8) 0.0231(9) 0.0202(8) 0.0016(7) -0.0011(7) 0.0017(7)
C4 0.0207(9) 0.0209(9) 0.0304(10) 0.0049(8) -0.0016(7) 0.0039(7)
C5 0.0251(9) 0.0159(8) 0.0329(10) -0.0032(7) 0.0003(8) 0.0005(7)
C6 0.0217(9) 0.0186(8) 0.0245(9) -0.0014(7) -0.0031(7) -0.0029(7)
C7 0.0174(8) 0.0167(8) 0.0204(8) 0.0020(7) 0.0004(6) -0.0016(6)
C8 0.0194(8) 0.0166(8) 0.0211(8) 0.0004(7) 0.0023(7) -0.0019(6)
C9 0.0198(8) 0.0188(8) 0.0203(8) 0.0005(7) 0.0002(7) -0.0013(6)
C10 0.0192(8) 0.0199(8) 0.0210(8) 0.0027(7) 0.0006(7) -0.0018(7)
C11 0.0170(8) 0.0237(9) 0.0232(9) 0.0048(7) 0.0007(7) 0.0015(7)
C13 0.0294(11) 0.0586(15) 0.0337(11) -0.0151(11) -0.0111(9) 0.0062(10)
C14 0.0247(10) 0.0495(13) 0.0291(10) 0.0101(9) -0.0054(8) 0.0060(9)
N1 0.0340(10) 0.0414(10) 0.0346(10) -0.0158(8) -0.0155(8) 0.0178(8)
N2 0.0233(8) 0.0211(8) 0.0254(8) -0.0052(6) -0.0053(6) 0.0065(6)
O1 0.0284(7) 0.0220(7) 0.0329(7) -0.0051(6) -0.0074(6) 0.0052(5)
S1A 0.0202(3) 0.0204(3) 0.0322(3) 0.0052(2) -0.0056(2) 0.00023(19)
C12A 0.0431(10) 0.0439(10) 0.0407(10) -0.0022(7) -0.0165(7) 0.0017(7)
C12B 0.0202(3) 0.0204(3) 0.0322(3) 0.0052(2) -0.0056(2) 0.00023(19)
S1B 0.0431(10) 0.0439(10) 0.0407(10) -0.0022(7) -0.0165(7) 0.0017(7)
O2 0.0424(9) 0.0384(9) 0.0384(9) -0.0079(7) -0.0052(7) 0.0129(7)

loop_
_atom_type_symbol
_atom_type_description
_atom_type_scat_dispersion_real
_atom_type_scat_dispersion_imag
_atom_type_scat_source
C C 0.0033 0.0016 'International Tables Vol C Tables 4.2.6.8 and 6.1.1.4'
H H 0.0000 0.0000 'International Tables Vol C Tables 4.2.6.8 and 6.1.1.4'
N N 0.0061 0.0033 'International Tables Vol C Tables 4.2.6.8 and 6.1.1.4'
O O 0.0106 0.0060 'International Tables Vol C Tables 4.2.6.8 and 6.1.1.4'
S S 0.1246 0.1234 'International Tables Vol C Tables 4.2.6.8 and 6.1.1.4'

loop_
_geom_angle_atom_site_label_1
_geom_angle_atom_site_label_2
_geom_angle_atom_site_label_3
_geom_angle
N1 C1 N2 123.19(17)
N1 C1 C2 131.31(17)
N2 C1 C2 105.43(15)
C3 C2 C7 121.42(17)
C3 C2 C1 130.73(16)
C7 C2 C1 107.83(15)
C2 C3 C4 117.67(17)
C2 C3 H3 121.2
C4 C3 H3 121.2
C3 C4 C5 121.01(17)
C3 C4 H4 119.5
C5 C4 H4 119.5
C6 C5 C4 121.32(17)
C6 C5 H5 119.3
C4 C5 H5 119.3
C7 C6 C5 117.39(16)
C7 C6 H6 121.3
C5 C6 H6 121.3
C6 C7 C2 121.20(16)
C6 C7 C8 130.83(16)
C2 C7 C8 107.97(15)
C9 C8 N2 128.48(16)
C9 C8 C7 125.45(16)
N2 C8 C7 106.06(15)
C8 C9 C10 123.63(16)
C8 C9 H9 118.2
C10 C9 H9 118.2
O1 C10 C9 122.32(16)
O1 C10 C11 119.85(16)
C9 C10 C11 117.83(16)
S1B C11 C10 128.56(16)
C12A C11 C10 128.56(16)
C12A C11 S1A 112.38(13)
C10 C11 S1A 119.05(14)
S1B C11 C12B 112.38(13)
C10 C11 C12B 119.05(14)
C14 C13 S1B 114.53(19)
C14 C13 C12A 114.53(19)
C14 C13 H13 122.7
C12A C13 H13 122.7
C13 C14 C12B 112.83(16)
C13 C14 S1A 112.83(16)
C13 C14 H14 123.6
S1A C14 H14 123.6
C1 N1 H1 108.0(16)
C8 N2 C1 112.68(15)
C8 N2 H2 125.4(15)
C1 N2 H2 121.8(15)
C14 S1A C11 92.82(10)
C11 C12A C13 107.37(16)
C11 C12A H12A 126.3
C13 C12A H12A 126.3
C14 C12B C11 92.82(10)
C14 C12B H12B 133.6
C11 C12B H12B 133.6
C11 S1B C13 107.37(16)
H1O O2 H2O 107(2)

loop_
_geom_bond_atom_site_label_1
_geom_bond_atom_site_label_2
_geom_bond_distance
C1 N1 1.276(3)
C1 N2 1.390(2)
C1 C2 1.475(3)
C2 C3 1.381(2)
C2 C7 1.392(2)
C3 C4 1.387(3)
C3 H3 0.9500
C4 C5 1.394(3)
C4 H4 0.9500
C5 C6 1.388(3)
C5 H5 0.9500
C6 C7 1.387(2)
C6 H6 0.9500
C7 C8 1.471(2)
C8 C9 1.355(2)
C8 N2 1.371(2)
C9 C10 1.443(2)
C9 H9 0.9500
C10 O1 1.240(2)
C10 C11 1.471(2)
C11 S1B 1.442(2)
C11 C12A 1.442(2)
C11 S1A 1.7055(18)
C11 C12B 1.7055(18)
C13 C14 1.356(3)
C13 S1B 1.451(3)
C13 C12A 1.451(3)
C13 H13 0.9500
C14 C12B 1.677(2)
C14 S1A 1.677(2)
C14 H14 0.9500
N1 H1 0.90(3)
N2 H2 0.86(2)
C12A H12A 0.9500
C12B H12B 0.9500
O2 H1O 0.88(3)
O2 H2O 0.93(3)

loop_
_geom_hbond_atom_site_label_D
_geom_hbond_atom_site_label_H
_geom_hbond_atom_site_label_A
_geom_hbond_distance_DH
_geom_hbond_distance_HA
_geom_hbond_distance_DA
_geom_hbond_angle_DHA
_geom_hbond_site_symmetry_A
_geom_hbond_publ_flag
N1 H1 O2 0.90(3) 2.33(3) 3.204(2) 165(2) 3_566 yes
N2 H2 N1 0.86(2) 2.19(2) 2.997(2) 156(2) 3_566 yes
N2 H2 O1 0.86(2) 2.31(2) 2.803(2) 116.9(18) . yes
O2 H1O O1 0.88(3) 1.97(3) 2.842(2) 166(2) . yes
O2 H2O N1 0.93(3) 2.18(3) 3.109(3) 170(2) 3_666 yes
